data_4021834
loop_
_publ_author_name
'Micha\/l Ga\/l\,ezowski'
'Daniel T. Gryko'

_publ_section_title
;
 Synthesis of Locked meso-\b-Substituted Chlorins via
 1,3-Dipolar Cycloaddition
;
_journal_name_full 'Journal of Organic Chemistry'
_journal_page_first 5942
_journal_page_last 5950
_journal_paper_doi 10.1021/jo060545x
_journal_volume 71
_journal_year 2006
_chemical_formula_sum 'C45 H36 F3 N7 O6'
_chemical_formula_weight 827.81
_chemical_name_common chlorin45
_chemical_name_systematic
;
 ?
;
_space_group_IT_number 15
_symmetry_cell_setting monoclinic
_symmetry_space_group_name_Hall '-C 2yc'
_symmetry_space_group_name_H-M 'C 1 2/c 1'
_atom_sites_solution_hydrogens geom
_atom_sites_solution_primary direct
_atom_sites_solution_secondary difmap
_audit_creation_method SHELXL-97
_cell_angle_alpha 90.00
_cell_angle_beta 93.011(4)
_cell_angle_gamma 90.00
_cell_formula_units_Z 8
_cell_length_a 33.411(4)
_cell_length_b 7.6918(6)
_cell_length_c 32.527(5)
_cell_measurement_temperature 100(2)
_cell_measurement_theta_max 21.99
_cell_measurement_theta_min 2.72
_cell_volume 8347.8(16)
_computing_cell_refinement 'Denzo & Scalepak (Otwinowski, Minor, 1997)'
_computing_data_collection 'Collect (Nonius B.V. 1998)'
_computing_data_reduction 'Denzo & Scalepak (Otwinowski, Minor, 1997)'
_computing_structure_refinement 'SHELXL-97 (Sheldrick, 1997)'
_computing_structure_solution 'SHELXS-97 (Sheldrick, 1990)'
_diffrn_ambient_temperature 100(2)
_diffrn_measured_fraction_theta_full 0.992
_diffrn_measured_fraction_theta_max 0.992
_diffrn_measurement_details
;
  184 frames, \w rotation 1.4\% per frame (728s per frame)
   29 frames, \w rotation 1.4\% per frame (728s per frame)
;
_diffrn_measurement_device '\k-geometry diffractometr'
_diffrn_measurement_device_type 'Nonius Kappa-CCD'
_diffrn_measurement_method 'area detector \w scans'
_diffrn_radiation_monochromator graphite
_diffrn_radiation_source 'fine-focus sealed tube'
_diffrn_radiation_type MoK\a
_diffrn_radiation_wavelength 0.71073
_diffrn_reflns_av_R_equivalents 0.0807
_diffrn_reflns_av_sigmaI/netI 0.1090
_diffrn_reflns_limit_h_max 34
_diffrn_reflns_limit_h_min -34
_diffrn_reflns_limit_k_max 8
_diffrn_reflns_limit_k_min -8
_diffrn_reflns_limit_l_max 34
_diffrn_reflns_limit_l_min -34
_diffrn_reflns_number 9617
_diffrn_reflns_theta_full 21.99
_diffrn_reflns_theta_max 21.99
_diffrn_reflns_theta_min 2.72
_exptl_absorpt_coefficient_mu 0.098
_exptl_absorpt_correction_type none
_exptl_crystal_colour brown
_exptl_crystal_density_diffrn 1.317
_exptl_crystal_density_method 'not measured'
_exptl_crystal_description prism
_exptl_crystal_F_000 3440
_exptl_crystal_size_max 0.60
_exptl_crystal_size_mid 0.20
_exptl_crystal_size_min 0.15
_refine_diff_density_max 0.311
_refine_diff_density_min -0.240
_refine_diff_density_rms 0.057
_refine_ls_extinction_coef 0.00157(19)
_refine_ls_extinction_expression Fc^*^=kFc[1+0.001xFc^2^\l^3^/sin(2\q)]^-1/4^
_refine_ls_extinction_method SHELXL
_refine_ls_goodness_of_fit_ref 0.935
_refine_ls_hydrogen_treatment constr
_refine_ls_matrix_type full
_refine_ls_number_parameters 589
_refine_ls_number_reflns 5071
_refine_ls_number_restraints 0
_refine_ls_restrained_S_all 0.935
_refine_ls_R_factor_all 0.1187
_refine_ls_R_factor_gt 0.0653
_refine_ls_shift/su_max 0.000
_refine_ls_shift/su_mean 0.000
_refine_ls_structure_factor_coef Fsqd
_refine_ls_weighting_details 'calc w=1/[\s^2^(Fo^2^)+(0.0847P)^2^+0.0000P] where P=(Fo^2^+2Fc^2^)/3'
_refine_ls_weighting_scheme calc
_refine_ls_wR_factor_gt 0.1517
_refine_ls_wR_factor_ref 0.1737
_reflns_number_gt 2785
_reflns_number_total 5071
_reflns_threshold_expression I>2\s(I)
_cod_data_source_file jo060545xsi20060524_061725.cif
_cod_original_sg_symbol_H-M 'C 2/c'
_cod_database_code 4021834

loop_
_symmetry_equiv_pos_as_xyz
'x, y, z'
'-x, y, -z+1/2'
'x+1/2, y+1/2, z'
'-x+1/2, y+1/2, -z+1/2'
'-x, -y, -z'
'x, -y, z-1/2'
'-x+1/2, -y+1/2, -z'
'x+1/2, -y+1/2, z-1/2'

loop_
_atom_site_label
_atom_site_type_symbol
_atom_site_fract_x
_atom_site_fract_y
_atom_site_fract_z
_atom_site_U_iso_or_equiv
_atom_site_adp_type
_atom_site_occupancy
_atom_site_symmetry_multiplicity
_atom_site_calc_flag
_atom_site_refinement_flags
_atom_site_disorder_assembly
_atom_site_disorder_group
C1 C 0.42757(15) 0.7652(6) 0.11695(17) 0.0474(13) Uani 1 1 d . . .
C2 C 0.46417(15) 0.6801(7) 0.10618(18) 0.0560(15) Uani 1 1 d . . .
H2 H 0.4906 0.7155 0.1145 0.067 Uiso 1 1 calc R . .
C3 C 0.45423(14) 0.5426(7) 0.08245(18) 0.0546(15) Uani 1 1 d . . .
H3 H 0.4720 0.4632 0.0705 0.065 Uiso 1 1 calc R . .
C4 C 0.41071(14) 0.5401(6) 0.07879(16) 0.0472(14) Uani 1 1 d . . .
C5 C 0.38803(15) 0.4099(6) 0.05770(16) 0.0478(13) Uani 1 1 d . . .
C6 C 0.34651(14) 0.3905(6) 0.05848(16) 0.0461(13) Uani 1 1 d . . .
C7 C 0.32121(15) 0.2618(6) 0.03858(17) 0.0519(14) Uani 1 1 d . . .
H7 H 0.3295 0.1730 0.0206 0.062 Uiso 1 1 calc R . .
C8 C 0.28293(16) 0.2902(6) 0.05035(16) 0.0531(14) Uani 1 1 d . . .
H8 H 0.2601 0.2223 0.0423 0.064 Uiso 1 1 calc R . .
C9 C 0.28310(15) 0.4381(6) 0.07663(16) 0.0464(13) Uani 1 1 d . . .
C10 C 0.24997(14) 0.5121(6) 0.09344(16) 0.0464(13) Uani 1 1 d . . .
H10 H 0.2258 0.4470 0.0902 0.056 Uiso 1 1 calc R . .
C11 C 0.24724(14) 0.6667(6) 0.11411(15) 0.0450(13) Uani 1 1 d . . .
C12 C 0.20725(14) 0.7259(6) 0.13046(16) 0.0422(13) Uani 1 1 d . . .
C13 C 0.21795(14) 0.9132(6) 0.14630(17) 0.0459(13) Uani 1 1 d . . .
C14 C 0.26222(14) 0.9297(6) 0.13750(15) 0.0444(13) Uani 1 1 d . . .
C15 C 0.28489(15) 1.0734(6) 0.14974(16) 0.0483(13) Uani 1 1 d . . .
H15 H 0.2705 1.1716 0.1588 0.058 Uiso 1 1 calc R . .
C16 C 0.32648(14) 1.0894(6) 0.15016(15) 0.0429(13) Uani 1 1 d . . .
C17 C 0.34989(15) 1.2298(6) 0.16623(17) 0.0499(14) Uani 1 1 d . . .
H17 H 0.3397 1.3365 0.1760 0.060 Uiso 1 1 calc R . .
C18 C 0.38922(15) 1.1874(6) 0.16543(16) 0.0504(14) Uani 1 1 d . . .
H18 H 0.4112 1.2578 0.1749 0.060 Uiso 1 1 calc R . .
C19 C 0.39179(14) 1.0173(6) 0.14773(15) 0.0457(13) Uani 1 1 d . . .
C20 C 0.42579(14) 0.9222(6) 0.13919(15) 0.0465(13) Uani 1 1 d . A .
C21 C 0.46523(15) 0.9975(7) 0.15419(17) 0.0511(14) Uani 1 1 d . . .
C24 C 0.54014(16) 1.1319(8) 0.1821(3) 0.0639(17) Uani 1 1 d . . .
C27 C 0.57798(18) 1.1984(8) 0.1960(2) 0.0736(19) Uani 1 1 d . A .
C28 C 0.40897(15) 0.2732(6) 0.03399(16) 0.0455(13) Uani 1 1 d . . .
C29 C 0.43208(15) 0.3113(7) 0.00083(17) 0.0552(14) Uani 1 1 d . . .
H29 H 0.4360 0.4291 -0.0068 0.066 Uiso 1 1 calc R . .
C30 C 0.44938(15) 0.1805(7) -0.02110(16) 0.0551(15) Uani 1 1 d . . .
H30 H 0.4656 0.2086 -0.0433 0.066 Uiso 1 1 calc R . .
C31 C 0.44314(15) 0.0081(7) -0.01089(17) 0.0502(14) Uani 1 1 d . . .
C32 C 0.42163(14) -0.0347(6) 0.02267(16) 0.0492(13) Uani 1 1 d . . .
H32 H 0.4189 -0.1525 0.0308 0.059 Uiso 1 1 calc R . .
C33 C 0.40405(14) 0.0991(7) 0.04435(16) 0.0490(14) Uani 1 1 d . . .
H33 H 0.3883 0.0707 0.0669 0.059 Uiso 1 1 calc R . .
C34 C 0.45922(16) -0.1360(8) -0.03374(19) 0.0621(16) Uani 1 1 d . . .
C35 C 0.19665(14) 0.6231(6) 0.16844(15) 0.0448(13) Uani 1 1 d . . .
H35A H 0.1673 0.6199 0.1710 0.054 Uiso 1 1 calc R . .
H35B H 0.2068 0.5024 0.1671 0.054 Uiso 1 1 calc R . .
C36 C 0.21136(14) 0.9068(6) 0.19288(16) 0.0486(14) Uani 1 1 d . . .
H36A H 0.2313 0.9795 0.2085 0.058 Uiso 1 1 calc R . .
H36B H 0.1841 0.9474 0.1987 0.058 Uiso 1 1 calc R . .
C37 C 0.20177(15) 0.6815(7) 0.24470(16) 0.0564(15) Uani 1 1 d . . .
H37A H 0.2061 0.5585 0.2514 0.085 Uiso 1 1 calc R . .
H37B H 0.1731 0.7078 0.2446 0.085 Uiso 1 1 calc R . .
H37C H 0.2163 0.7538 0.2654 0.085 Uiso 1 1 calc R . .
C38 C 0.17522(16) 0.7118(7) 0.09598(18) 0.0527(14) Uani 1 1 d . . .
C39 C 0.15974(19) 0.8103(10) 0.0274(2) 0.0823(19) Uani 1 1 d . . .
H39A H 0.1540 0.9290 0.0169 0.099 Uiso 1 1 calc R . .
H39B H 0.1339 0.7527 0.0322 0.099 Uiso 1 1 calc R . .
C40 C 0.1810(2) 0.7126(8) -0.0029(2) 0.086(2) Uani 1 1 d . . .
H40A H 0.1646 0.7067 -0.0287 0.128 Uiso 1 1 calc R . .
H40B H 0.1863 0.5946 0.0074 0.128 Uiso 1 1 calc R . .
H40C H 0.2065 0.7705 -0.0077 0.128 Uiso 1 1 calc R . .
C41 C 0.19187(16) 1.0583(7) 0.1261(2) 0.0609(16) Uani 1 1 d . . .
C42 C 0.12626(15) 1.1690(7) 0.1168(2) 0.080(2) Uani 1 1 d . . .
H42A H 0.1294 1.1855 0.0869 0.097 Uiso 1 1 calc R . .
H42B H 0.1321 1.2807 0.1310 0.097 Uiso 1 1 calc R . .
C43 C 0.08466(15) 1.1102(8) 0.1243(2) 0.0792(19) Uani 1 1 d . . .
H43A H 0.0654 1.1977 0.1139 0.119 Uiso 1 1 calc R . .
H43B H 0.0820 1.0947 0.1540 0.119 Uiso 1 1 calc R . .
H43C H 0.0793 0.9995 0.1102 0.119 Uiso 1 1 calc R . .
C44 C 0.18829(17) 0.2043(7) 0.2605(2) 0.0563(15) Uani 1 1 d . . .
C45 C 0.14294(16) 0.2129(7) 0.26062(19) 0.0557(15) Uani 1 1 d . . .
O1 O 0.14754(11) 0.6111(4) 0.09569(12) 0.0605(10) Uani 1 1 d . . .
O2 O 0.18355(10) 0.8205(5) 0.06545(12) 0.0625(10) Uani 1 1 d . . .
O3 O 0.20494(11) 1.1794(5) 0.10769(16) 0.0881(15) Uani 1 1 d . . .
O4 O 0.15357(10) 1.0334(4) 0.13294(12) 0.0566(10) Uani 1 1 d . . .
O5 O 0.20358(11) 0.2744(5) 0.23125(15) 0.0740(13) Uani 1 1 d . . .
O6 O 0.20494(11) 0.1264(5) 0.29055(13) 0.0633(11) Uani 1 1 d . . .
N1 N 0.39505(12) 0.6752(5) 0.10003(12) 0.0461(11) Uani 1 1 d . . .
N2 N 0.32221(11) 0.4946(5) 0.08093(13) 0.0472(11) Uani 1 1 d . . .
H2A H 0.3305 0.5843 0.0959 0.057 Uiso 1 1 calc R . .
N3 N 0.27714(11) 0.7864(5) 0.11995(13) 0.0457(11) Uani 1 1 d . . .
N4 N 0.35281(11) 0.9642(5) 0.13830(12) 0.0452(11) Uani 1 1 d . . .
H4 H 0.3459 0.8650 0.1265 0.054 Uiso 1 1 calc R . .
N5 N 0.21666(12) 0.7184(5) 0.20363(13) 0.0466(11) Uani 1 1 d . . .
H5 H 0.2439 0.6928 0.2043 0.056 Uiso 1 1 calc R . .
N7 N 0.47025(15) -0.2558(7) -0.05103(17) 0.0737(15) Uani 1 1 d . . .
N6 N 0.60823(15) 1.2578(7) 0.20706(19) 0.0847(17) Uani 1 1 d . . .
F1 F 0.13003(9) 0.3762(4) 0.26396(11) 0.0769(10) Uani 1 1 d . . .
F2 F 0.12557(10) 0.1577(5) 0.22464(13) 0.0991(13) Uani 1 1 d . . .
F3 F 0.12615(9) 0.1270(5) 0.29042(13) 0.0897(12) Uani 1 1 d . . .
C25 C 0.5098(4) 1.085(2) 0.2149(4) 0.075(5) Uani 0.466(12) 1 d P A 1
H25 H 0.5150 1.0983 0.2438 0.089 Uiso 0.466(12) 1 calc PR A 1
C26 C 0.4743(4) 1.021(2) 0.1970(4) 0.075(6) Uani 0.466(12) 1 d P A 1
H26 H 0.4541 0.9894 0.2151 0.090 Uiso 0.466(12) 1 calc PR A 1
C105 C 0.5286(3) 0.9629(17) 0.1926(4) 0.067(4) Uani 0.534(12) 1 d P A 2
H105 H 0.5465 0.8938 0.2093 0.080 Uiso 0.534(12) 1 calc PR A 2
C106 C 0.4922(3) 0.8943(15) 0.1796(4) 0.063(4) Uani 0.534(12) 1 d P A 2
H106 H 0.4850 0.7799 0.1874 0.075 Uiso 0.534(12) 1 calc PR A 2
C22 C 0.5306(7) 1.132(3) 0.1462(6) 0.048(6) Uani 0.45(3) 1 d P A 1
H22 H 0.5486 1.1830 0.1280 0.058 Uiso 0.45(3) 1 calc PR A 1
C23 C 0.4939(6) 1.061(3) 0.1285(6) 0.052(5) Uani 0.45(3) 1 d P A 1
H23 H 0.4892 1.0570 0.0994 0.062 Uiso 0.45(3) 1 calc PR A 1
C102 C 0.4788(6) 1.141(3) 0.1383(4) 0.050(5) Uani 0.55(3) 1 d P A 2
H102 H 0.4627 1.1961 0.1171 0.060 Uiso 0.55(3) 1 calc PR A 2
C103 C 0.5142(6) 1.216(3) 0.1499(4) 0.063(5) Uani 0.55(3) 1 d P A 2
H103 H 0.5223 1.3212 0.1374 0.075 Uiso 0.55(3) 1 calc PR A 2

loop_
_atom_site_aniso_label
_atom_site_aniso_U_11
_atom_site_aniso_U_22
_atom_site_aniso_U_33
_atom_site_aniso_U_23
_atom_site_aniso_U_13
_atom_site_aniso_U_12
C1 0.036(3) 0.049(3) 0.058(4) 0.002(3) 0.012(3) 0.004(2)
C2 0.036(3) 0.057(4) 0.075(4) 0.003(3) 0.008(3) 0.001(3)
C3 0.031(3) 0.054(3) 0.080(4) 0.006(3) 0.011(3) 0.006(2)
C4 0.032(3) 0.053(3) 0.058(4) 0.009(3) 0.010(3) 0.004(2)
C5 0.040(3) 0.051(3) 0.054(4) 0.008(3) 0.012(3) 0.008(3)
C6 0.039(3) 0.045(3) 0.055(4) 0.000(3) 0.007(3) 0.005(2)
C7 0.048(3) 0.053(3) 0.056(4) -0.003(3) 0.015(3) 0.006(3)
C8 0.049(4) 0.052(3) 0.059(4) -0.005(3) 0.007(3) -0.001(3)
C9 0.038(3) 0.047(3) 0.054(4) -0.003(3) 0.006(3) -0.002(2)
C10 0.038(3) 0.045(3) 0.056(4) 0.001(3) 0.007(3) -0.007(2)
C11 0.038(3) 0.048(3) 0.048(3) 0.005(3) 0.000(2) -0.002(2)
C12 0.032(3) 0.041(3) 0.054(4) 0.000(2) 0.010(2) 0.000(2)
C13 0.032(3) 0.040(3) 0.067(4) 0.005(3) 0.007(3) 0.001(2)
C14 0.041(3) 0.043(3) 0.049(3) -0.001(3) 0.004(2) 0.000(2)
C15 0.044(3) 0.046(3) 0.056(4) -0.004(3) 0.008(3) -0.001(2)
C16 0.035(3) 0.045(3) 0.048(3) 0.003(2) 0.003(2) 0.004(2)
C17 0.041(3) 0.050(3) 0.059(4) 0.000(3) 0.011(3) -0.007(3)
C18 0.041(3) 0.054(3) 0.057(4) 0.004(3) 0.006(3) -0.007(3)
C19 0.034(3) 0.055(3) 0.048(3) 0.003(3) 0.002(2) -0.005(2)
C20 0.032(3) 0.056(3) 0.051(4) 0.004(3) 0.001(3) -0.008(2)
C21 0.035(3) 0.064(4) 0.055(4) 0.000(3) 0.010(3) 0.000(3)
C24 0.033(4) 0.074(5) 0.084(6) 0.009(4) -0.002(4) -0.008(3)
C27 0.040(4) 0.064(4) 0.117(6) -0.004(4) 0.009(4) -0.005(3)
C28 0.043(3) 0.045(3) 0.049(4) 0.003(2) 0.011(3) 0.009(2)
C29 0.053(3) 0.056(3) 0.058(4) 0.006(3) 0.012(3) 0.010(3)
C30 0.045(3) 0.069(4) 0.052(4) 0.008(3) 0.012(3) 0.006(3)
C31 0.041(3) 0.053(4) 0.058(4) -0.005(3) 0.010(3) 0.007(2)
C32 0.044(3) 0.050(3) 0.054(4) 0.001(3) 0.009(3) 0.006(2)
C33 0.036(3) 0.061(4) 0.051(4) 0.002(3) 0.008(3) 0.007(2)
C34 0.048(4) 0.072(4) 0.067(4) -0.002(3) 0.010(3) 0.007(3)
C35 0.039(3) 0.047(3) 0.048(3) -0.004(2) 0.006(2) -0.002(2)
C36 0.036(3) 0.048(3) 0.063(4) -0.009(3) 0.009(3) -0.002(2)
C37 0.046(3) 0.066(4) 0.057(4) -0.002(3) 0.006(3) -0.002(3)
C38 0.039(3) 0.058(4) 0.061(4) 0.000(3) 0.004(3) 0.006(3)
C39 0.069(4) 0.122(6) 0.055(5) 0.005(4) -0.013(4) -0.007(4)
C40 0.108(6) 0.082(5) 0.064(5) 0.006(4) -0.025(4) -0.014(4)
C41 0.042(4) 0.046(3) 0.095(5) 0.006(3) 0.008(3) 0.002(3)
C42 0.039(4) 0.065(4) 0.135(6) 0.020(4) -0.012(4) 0.012(3)
C43 0.031(3) 0.100(5) 0.106(6) 0.022(4) -0.001(3) 0.012(3)
C44 0.057(4) 0.044(3) 0.068(5) -0.004(3) 0.007(4) 0.001(3)
C45 0.044(4) 0.054(4) 0.068(5) -0.008(3) 0.002(3) -0.002(3)
O1 0.045(2) 0.055(2) 0.081(3) -0.004(2) -0.004(2) -0.0053(19)
O2 0.046(2) 0.085(3) 0.056(3) 0.011(2) -0.007(2) -0.0027(19)
O3 0.040(2) 0.066(3) 0.158(4) 0.046(3) 0.002(3) -0.004(2)
O4 0.029(2) 0.052(2) 0.089(3) 0.0093(19) 0.0014(18) 0.0055(16)
O5 0.062(3) 0.062(3) 0.101(4) 0.012(2) 0.031(2) 0.010(2)
O6 0.046(2) 0.075(3) 0.069(3) -0.004(2) 0.009(2) -0.0049(19)
N1 0.038(3) 0.052(3) 0.050(3) -0.005(2) 0.009(2) 0.001(2)
N2 0.038(3) 0.045(2) 0.059(3) -0.005(2) 0.010(2) 0.002(2)
N3 0.037(3) 0.046(2) 0.055(3) 0.001(2) 0.004(2) -0.001(2)
N4 0.035(3) 0.049(3) 0.052(3) -0.006(2) 0.002(2) -0.006(2)
N5 0.034(2) 0.058(3) 0.048(3) 0.003(2) 0.008(2) 0.001(2)
N7 0.065(3) 0.076(4) 0.082(4) -0.011(3) 0.015(3) 0.016(3)
N6 0.040(3) 0.085(4) 0.128(5) -0.007(3) -0.004(3) -0.009(3)
F1 0.056(2) 0.066(2) 0.110(3) -0.0078(19) 0.0158(19) 0.0101(16)
F2 0.061(2) 0.127(3) 0.108(3) -0.049(3) -0.011(2) 0.000(2)
F3 0.048(2) 0.099(3) 0.123(3) 0.036(2) 0.019(2) 0.0061(18)
C25 0.053(9) 0.119(13) 0.051(9) 0.002(8) 0.000(7) -0.025(9)
C26 0.042(9) 0.123(14) 0.059(11) 0.019(9) -0.009(7) -0.047(9)
C105 0.030(7) 0.100(10) 0.068(9) 0.012(7) -0.023(6) -0.001(6)
C106 0.048(8) 0.058(7) 0.082(9) -0.003(6) 0.006(7) 0.011(6)
C22 0.022(11) 0.050(11) 0.072(12) 0.011(9) -0.003(8) -0.014(9)
C23 0.034(10) 0.067(12) 0.055(10) -0.003(9) 0.009(8) 0.000(8)
C102 0.026(9) 0.080(12) 0.043(8) 0.015(8) -0.008(6) -0.022(8)
C103 0.041(10) 0.069(12) 0.078(10) 0.023(8) 0.007(7) 0.002(9)

loop_
_atom_type_symbol
_atom_type_description
_atom_type_scat_dispersion_real
_atom_type_scat_dispersion_imag
_atom_type_scat_source
C C 0.0033 0.0016 'International Tables Vol C Tables 4.2.6.8 and 6.1.1.4'
H H 0.0000 0.0000 'International Tables Vol C Tables 4.2.6.8 and 6.1.1.4'
O O 0.0106 0.0060 'International Tables Vol C Tables 4.2.6.8 and 6.1.1.4'
N N 0.0061 0.0033 'International Tables Vol C Tables 4.2.6.8 and 6.1.1.4'
F F 0.0171 0.0103 'International Tables Vol C Tables 4.2.6.8 and 6.1.1.4'

loop_
_geom_angle_atom_site_label_1
_geom_angle_atom_site_label_2
_geom_angle_atom_site_label_3
_geom_angle
N1 C1 C20 125.5(4)
N1 C1 C2 109.6(4)
C20 C1 C2 124.8(5)
C3 C2 C1 108.0(5)
C3 C2 H2 126.0
C1 C2 H2 126.0
C2 C3 C4 105.9(5)
C2 C3 H3 127.0
C4 C3 H3 127.0
N1 C4 C5 125.1(4)
N1 C4 C3 110.9(4)
C5 C4 C3 124.0(5)
C6 C5 C4 125.1(4)
C6 C5 C28 115.2(5)
C4 C5 C28 119.6(4)
N2 C6 C5 124.1(5)
N2 C6 C7 106.9(4)
C5 C6 C7 128.9(4)
C8 C7 C6 107.5(4)
C8 C7 H7 126.3
C6 C7 H7 126.3
C7 C8 C9 108.7(5)
C7 C8 H8 125.7
C9 C8 H8 125.7
N2 C9 C10 127.2(5)
N2 C9 C8 106.7(4)
C10 C9 C8 126.1(5)
C11 C10 C9 128.8(5)
C11 C10 H10 115.6
C9 C10 H10 115.6
N3 C11 C10 125.9(4)
N3 C11 C12 113.3(4)
C10 C11 C12 120.6(4)
C38 C12 C35 112.2(4)
C38 C12 C11 108.5(4)
C35 C12 C11 111.8(4)
C38 C12 C13 116.8(4)
C35 C12 C13 105.6(4)
C11 C12 C13 101.5(4)
C14 C13 C41 113.1(4)
C14 C13 C36 112.1(4)
C41 C13 C36 109.6(4)
C14 C13 C12 102.8(4)
C41 C13 C12 114.3(4)
C36 C13 C12 104.6(4)
N3 C14 C15 124.4(4)
N3 C14 C13 113.2(4)
C15 C14 C13 122.2(4)
C14 C15 C16 127.0(5)
C14 C15 H15 116.5
C16 C15 H15 116.5
N4 C16 C15 126.0(4)
N4 C16 C17 106.8(4)
C15 C16 C17 127.0(4)
C18 C17 C16 109.0(4)
C18 C17 H17 125.5
C16 C17 H17 125.5
C17 C18 C19 107.8(5)
C17 C18 H18 126.1
C19 C18 H18 126.1
N4 C19 C20 124.7(4)
N4 C19 C18 106.4(4)
C20 C19 C18 128.8(5)
C19 C20 C1 127.5(5)
C19 C20 C21 116.4(4)
C1 C20 C21 116.0(4)
C102 C21 C23 37.3(6)
C102 C21 C26 102.8(9)
C23 C21 C26 115.3(10)
C102 C21 C106 118.4(10)
C23 C21 C106 96.3(10)
C26 C21 C106 53.7(7)
C102 C21 C20 120.9(8)
C23 C21 C20 124.1(8)
C26 C21 C20 120.4(6)
C106 C21 C20 119.4(6)
C22 C24 C105 100.2(11)
C22 C24 C27 120.1(10)
C105 C24 C27 120.6(7)
C22 C24 C103 35.6(9)
C105 C24 C103 114.9(9)
C27 C24 C103 123.5(8)
C22 C24 C25 121.4(12)
C105 C24 C25 54.4(7)
C27 C24 C25 117.9(8)
C103 C24 C25 102.2(9)
N6 C27 C24 177.7(7)
C29 C28 C33 117.9(4)
C29 C28 C5 123.0(4)
C33 C28 C5 119.1(4)
C30 C29 C28 120.8(5)
C30 C29 H29 119.6
C28 C29 H29 119.6
C29 C30 C31 120.2(5)
C29 C30 H30 119.9
C31 C30 H30 119.9
C32 C31 C30 120.7(5)
C32 C31 C34 116.4(5)
C30 C31 C34 122.9(5)
C31 C32 C33 118.4(5)
C31 C32 H32 120.8
C33 C32 H32 120.8
C28 C33 C32 121.9(5)
C28 C33 H33 119.0
C32 C33 H33 119.0
N7 C34 C31 176.2(6)
N5 C35 C12 104.7(4)
N5 C35 H35A 110.8
C12 C35 H35A 110.8
N5 C35 H35B 110.8
C12 C35 H35B 110.8
H35A C35 H35B 108.9
N5 C36 C13 103.8(4)
N5 C36 H36A 111.0
C13 C36 H36A 111.0
N5 C36 H36B 111.0
C13 C36 H36B 111.0
H36A C36 H36B 109.0
N5 C37 H37A 109.5
N5 C37 H37B 109.5
H37A C37 H37B 109.5
N5 C37 H37C 109.5
H37A C37 H37C 109.5
H37B C37 H37C 109.5
O1 C38 O2 125.8(5)
O1 C38 C12 124.3(5)
O2 C38 C12 109.8(4)
O2 C39 C40 110.1(5)
O2 C39 H39A 109.6
C40 C39 H39A 109.6
O2 C39 H39B 109.6
C40 C39 H39B 109.6
H39A C39 H39B 108.2
C39 C40 H40A 109.5
C39 C40 H40B 109.5
H40A C40 H40B 109.5
C39 C40 H40C 109.5
H40A C40 H40C 109.5
H40B C40 H40C 109.5
O3 C41 O4 125.1(5)
O3 C41 C13 124.1(5)
O4 C41 C13 110.7(4)
O4 C42 C43 107.0(5)
O4 C42 H42A 110.3
C43 C42 H42A 110.3
O4 C42 H42B 110.3
C43 C42 H42B 110.3
H42A C42 H42B 108.6
C42 C43 H43A 109.5
C42 C43 H43B 109.5
H43A C43 H43B 109.5
C42 C43 H43C 109.5
H43A C43 H43C 109.5
H43B C43 H43C 109.5
O5 C44 O6 129.0(6)
O5 C44 C45 116.1(6)
O6 C44 C45 114.9(6)
F3 C45 F1 105.0(4)
F3 C45 F2 107.4(5)
F1 C45 F2 103.9(5)
F3 C45 C44 116.3(5)
F1 C45 C44 111.6(4)
F2 C45 C44 111.6(5)
C38 O2 C39 118.5(5)
C41 O4 C42 115.2(4)
C4 N1 C1 105.6(4)
C6 N2 C9 110.2(4)
C6 N2 H2A 124.9
C9 N2 H2A 124.9
C14 N3 C11 109.0(4)
C16 N4 C19 109.9(4)
C16 N4 H4 125.1
C19 N4 H4 125.1
C37 N5 C35 116.2(4)
C37 N5 C36 110.8(4)
C35 N5 C36 104.7(4)
C37 N5 H5 108.3
C35 N5 H5 108.3
C36 N5 H5 108.3
C26 C25 C24 111.7(11)
C26 C25 H25 124.2
C24 C25 H25 124.2
C25 C26 C21 126.2(11)
C25 C26 H26 116.9
C21 C26 H26 116.9
C106 C105 C24 122.1(10)
C106 C105 H105 118.9
C24 C105 H105 118.9
C105 C106 C21 119.1(10)
C105 C106 H106 120.5
C21 C106 H106 120.5
C24 C22 C23 124.9(14)
C24 C22 H22 117.6
C23 C22 H22 117.6
C21 C23 C22 119.4(14)
C21 C23 H23 120.3
C22 C23 H23 120.3
C21 C102 C103 124.4(12)
C21 C102 H102 117.8
C103 C102 H102 117.8
C102 C103 C24 119.0(12)
C102 C103 H103 120.5
C24 C103 H103 120.5

loop_
_geom_bond_atom_site_label_1
_geom_bond_atom_site_label_2
_geom_bond_distance
C1 N1 1.378(6)
C1 C20 1.411(7)
C1 C2 1.446(7)
C2 C3 1.341(7)
C2 H2 0.9500
C3 C4 1.453(6)
C3 H3 0.9500
C4 N1 1.367(6)
C4 C5 1.412(7)
C5 C6 1.397(6)
C5 C28 1.499(7)
C6 N2 1.377(6)
C6 C7 1.434(7)
C7 C8 1.372(7)
C7 H7 0.9500
C8 C9 1.423(7)
C8 H8 0.9500
C9 N2 1.377(6)
C9 C10 1.382(6)
C10 C11 1.372(7)
C10 H10 0.9500
C11 N3 1.365(6)
C11 C12 1.533(6)
C12 C38 1.513(7)
C12 C35 1.524(6)
C12 C13 1.565(6)
C13 C14 1.526(6)
C13 C41 1.541(7)
C13 C36 1.543(7)
C14 N3 1.349(6)
C14 C15 1.387(6)
C15 C16 1.394(6)
C15 H15 0.9500
C16 N4 1.374(6)
C16 C17 1.417(7)
C17 C18 1.356(7)
C17 H17 0.9500
C18 C19 1.434(7)
C18 H18 0.9500
C19 N4 1.384(6)
C19 C20 1.391(7)
C20 C21 1.498(7)
C21 C102 1.311(15)
C21 C23 1.39(2)
C21 C26 1.422(14)
C21 C106 1.431(12)
C24 C22 1.194(17)
C24 C105 1.404(13)
C24 C27 1.416(9)
C24 C103 1.47(2)
C24 C25 1.554(14)
C27 N6 1.149(7)
C28 C29 1.390(7)
C28 C33 1.392(6)
C29 C30 1.378(7)
C29 H29 0.9500
C30 C31 1.385(7)
C30 H30 0.9500
C31 C32 1.378(7)
C31 C34 1.453(8)
C32 C33 1.395(6)
C32 H32 0.9500
C33 H33 0.9500
C34 N7 1.150(6)
C35 N5 1.488(6)
C35 H35A 0.9900
C35 H35B 0.9900
C36 N5 1.499(6)
C36 H36A 0.9900
C36 H36B 0.9900
C37 N5 1.477(6)
C37 H37A 0.9800
C37 H37B 0.9800
C37 H37C 0.9800
C38 O1 1.206(6)
C38 O2 1.338(6)
C39 O2 1.439(7)
C39 C40 1.453(8)
C39 H39A 0.9900
C39 H39B 0.9900
C40 H40A 0.9800
C40 H40B 0.9800
C40 H40C 0.9800
C41 O3 1.202(6)
C41 O4 1.324(6)
C42 O4 1.466(6)
C42 C43 1.494(7)
C42 H42A 0.9900
C42 H42B 0.9900
C43 H43A 0.9800
C43 H43B 0.9800
C43 H43C 0.9800
C44 O5 1.227(6)
C44 O6 1.252(7)
C44 C45 1.517(8)
C45 F3 1.322(6)
C45 F1 1.335(6)
C45 F2 1.347(6)
N2 H2A 0.8800
N4 H4 0.8800
N5 H5 0.9300
C25 C26 1.384(16)
C25 H25 0.9500
C26 H26 0.9500
C105 C106 1.371(14)
C105 H105 0.9500
C106 H106 0.9500
C22 C23 1.44(2)
C22 H22 0.9500
C23 H23 0.9500
C102 C103 1.352(18)
C102 H102 0.9500
C103 H103 0.9500
